data_7224043
loop_
_publ_author_name
'Han, Xiang-Bin'
'Hu, Pan'
'Shi, Chao'
'Zhang, Wen'

_publ_section_title
;
 1,4-Diazabicyclo[2.2.2]octane-based disalts showing non-centrosymmetric
 structures and phase transition behaviors
;
_journal_issue 9
_journal_name_full CrystEngComm
_journal_page_first 1563
_journal_paper_doi 10.1039/C5CE02066B
_journal_volume 18
_journal_year 2016
_chemical_formula_moiety 'C6 H14 N2, 2(Cl O4), H2 O'
_chemical_formula_sum 'C6 H16 Cl2 N2 O9'
_chemical_formula_weight 331.11
_space_group_crystal_system orthorhombic
_space_group_IT_number 29
_space_group_name_Hall 'P 2c -2ac'
_space_group_name_H-M_alt 'P c a 21'
_symmetry_space_group_name_Hall 'P 2c -2ac'
_symmetry_space_group_name_H-M 'P c a 21'
_atom_sites_solution_hydrogens mixed
_audit_creation_method SHELXL-2014/7
_audit_update_record
;
2015-12-26 deposited with the CCDC.
2016-01-27 downloaded from the CCDC.
;
_cell_angle_alpha 90
_cell_angle_beta 90
_cell_angle_gamma 90
_cell_formula_units_Z 4
_cell_length_a 13.296(10)
_cell_length_b 8.069(6)
_cell_length_c 11.772(9)
_cell_measurement_reflns_used 8501
_cell_measurement_temperature 293(2)
_cell_measurement_theta_max 27.450
_cell_measurement_theta_min 3.461
_cell_volume 1263.0(16)
_computing_structure_refinement 'SHELXL-2014/7 (Sheldrick, 2014)'
_diffrn_ambient_temperature 293(2)
_diffrn_measured_fraction_theta_full 0.986
_diffrn_measured_fraction_theta_max 0.976
_diffrn_measurement_device_type 'Bruker P4'
_diffrn_measurement_method '\w scans'
_diffrn_radiation_type MoK\a
_diffrn_radiation_wavelength 0.71073
_diffrn_reflns_av_R_equivalents 0.0712
_diffrn_reflns_av_unetI/netI 0.0465
_diffrn_reflns_laue_measured_fraction_full 0.986
_diffrn_reflns_laue_measured_fraction_max 0.976
_diffrn_reflns_limit_h_max 17
_diffrn_reflns_limit_h_min -15
_diffrn_reflns_limit_k_max 10
_diffrn_reflns_limit_k_min -10
_diffrn_reflns_limit_l_max 11
_diffrn_reflns_limit_l_min -15
_diffrn_reflns_number 8501
_diffrn_reflns_point_group_measured_fraction_full 0.797
_diffrn_reflns_point_group_measured_fraction_max 0.771
_diffrn_reflns_theta_full 25.242
_diffrn_reflns_theta_max 27.450
_diffrn_reflns_theta_min 3.461
_exptl_absorpt_coefficient_mu 0.560
_exptl_crystal_colour colorless
_exptl_crystal_density_diffrn 1.741
_exptl_crystal_description block
_exptl_crystal_F_000 688
_exptl_crystal_size_max 0.2
_exptl_crystal_size_mid 0.2
_exptl_crystal_size_min 0.2
_refine_diff_density_max 0.352
_refine_diff_density_min -0.360
_refine_diff_density_rms 0.080
_refine_ls_abs_structure_details
;
 Flack x determined using 636 quotients [(I+)-(I-)]/[(I+)+(I-)]
 (Parsons, Flack and Wagner, Acta Cryst. B69 (2013) 249-259).
;
_refine_ls_abs_structure_Flack 0.15(7)
_refine_ls_extinction_coef 0.010(4)
_refine_ls_extinction_expression Fc^*^=kFc[1+0.001xFc^2^\l^3^/sin(2\q)]^-1/4^
_refine_ls_extinction_method 'SHELXL-2014/7 (Sheldrick 2014'
_refine_ls_goodness_of_fit_ref 1.173
_refine_ls_hydrogen_treatment mixed
_refine_ls_matrix_type full
_refine_ls_number_parameters 179
_refine_ls_number_reflns 2222
_refine_ls_number_restraints 4
_refine_ls_restrained_S_all 1.172
_refine_ls_R_factor_all 0.0565
_refine_ls_R_factor_gt 0.0553
_refine_ls_shift/su_max 0.000
_refine_ls_shift/su_mean 0.000
_refine_ls_structure_factor_coef Fsqd
_refine_ls_weighting_details 'w=1/[\s^2^(Fo^2^)+(0.0232P)^2^+2.9545P] where P=(Fo^2^+2Fc^2^)/3'
_refine_ls_weighting_scheme calc
_refine_ls_wR_factor_gt 0.1263
_refine_ls_wR_factor_ref 0.1270
_reflns_Friedel_coverage 0.503
_reflns_friedel_fraction_full 0.587
_reflns_friedel_fraction_max 0.544
_reflns_number_gt 2163
_reflns_number_total 2879
_reflns_threshold_expression 'I > 2\s(I)'
_cod_data_source_file c5ce02066b2.cif
_cod_data_source_block 233
_cod_depositor_comments 'Adding full bibliography for 7224040--7224043.cif.'
_cod_database_code 7224043
_shelx_shelxl_version_number 2014/7
_shelx_space_group_comment
;
The symmetry employed for this shelxl refinement is uniquely defined
by the following loop, which should always be used as a source of
symmetry information in preference to the above space-group names.
They are only intended as comments.
;

loop_
_space_group_symop_operation_xyz
'x, y, z'
'-x, -y, z+1/2'
'-x+1/2, y, z+1/2'
'x+1/2, -y, z'

loop_
_atom_site_label
_atom_site_type_symbol
_atom_site_fract_x
_atom_site_fract_y
_atom_site_fract_z
_atom_site_U_iso_or_equiv
_atom_site_adp_type
_atom_site_occupancy
_atom_site_site_symmetry_order
_atom_site_calc_flag
_atom_site_refinement_flags_posn
_atom_site_refinement_flags_adp
C1 C 0.6051(7) 0.8537(10) 0.6857(6) 0.043(2) Uani 1 1 d . .
H1A H 0.6618 0.8217 0.7327 0.052 Uiso 1 1 calc R U
H1B H 0.5606 0.9225 0.7307 0.052 Uiso 1 1 calc R U
C2 C 0.6418(6) 0.9495(8) 0.5829(6) 0.0384(16) Uani 1 1 d . .
H2A H 0.6133 1.0601 0.5832 0.046 Uiso 1 1 calc R U
H2B H 0.7145 0.9595 0.5853 0.046 Uiso 1 1 calc R U
C3 C 0.6178(8) 0.5959(10) 0.5773(8) 0.060(3) Uani 1 1 d . .
H3A H 0.5815 0.4978 0.5530 0.072 Uiso 1 1 calc R U
H3B H 0.6741 0.5606 0.6236 0.072 Uiso 1 1 calc R U
C4 C 0.6559(5) 0.6870(8) 0.4756(7) 0.0353(15) Uani 1 1 d . .
H4A H 0.6362 0.6296 0.4066 0.042 Uiso 1 1 calc R U
H4B H 0.7287 0.6934 0.4777 0.042 Uiso 1 1 calc R U
C5 C 0.4641(6) 0.7573(11) 0.5758(7) 0.048(2) Uani 1 1 d . .
H5A H 0.4215 0.8299 0.6205 0.058 Uiso 1 1 calc R U
H5B H 0.4246 0.6616 0.5535 0.058 Uiso 1 1 calc R U
C6 C 0.4994(5) 0.8467(9) 0.4723(7) 0.0372(15) Uani 1 1 d . .
H6A H 0.4793 0.7865 0.4047 0.045 Uiso 1 1 calc R U
H6B H 0.4696 0.9564 0.4694 0.045 Uiso 1 1 calc R U
Cl1 Cl 0.77285(11) 0.22100(17) 0.84186(13) 0.0293(4) Uani 1 1 d . .
Cl2 Cl 0.91119(11) 0.74147(17) 0.65756(15) 0.0289(4) Uani 1 1 d . .
H1WA H 0.608(4) 0.483(7) 0.875(6) 0.043 Uiso 1 1 d D U
H1WB H 0.561(6) 0.627(7) 0.908(5) 0.043 Uiso 1 1 d D U
N1 N 0.6108(4) 0.8599(6) 0.4774(5) 0.0267(11) Uani 1 1 d . .
H1 H 0.6319 0.9179 0.4155 0.032 Uiso 1 1 d R U
N2 N 0.5504(5) 0.7028(7) 0.6454(5) 0.0370(14) Uani 1 1 d . .
H2 H 0.5287 0.6445 0.7069 0.044 Uiso 1 1 d R U
O3 O 0.8795(4) 0.1998(7) 0.8548(6) 0.0491(13) Uani 1 1 d . .
O4 O 0.7393(5) 0.3586(6) 0.9103(6) 0.0613(17) Uani 1 1 d . .
O5 O 0.7483(5) 0.2497(7) 0.7256(6) 0.0519(15) Uani 1 1 d . .
O2 O 0.7235(4) 0.0729(6) 0.8812(5) 0.0458(14) Uani 1 1 d . .
O6 O 0.8654(7) 0.8631(9) 0.7242(6) 0.083(3) Uani 1 1 d . .
O9 O 0.9042(5) 0.7884(7) 0.5425(5) 0.0516(15) Uani 1 1 d . .
O7 O 0.8694(7) 0.5840(8) 0.6713(7) 0.090(3) Uani 1 1 d . .
O8 O 1.0144(6) 0.7333(11) 0.6902(7) 0.085(3) Uani 1 1 d . .
O1 O 0.5648(5) 0.5547(6) 0.8570(5) 0.0549(15) Uani 1 1 d D .

loop_
_atom_site_aniso_label
_atom_site_aniso_U_11
_atom_site_aniso_U_22
_atom_site_aniso_U_33
_atom_site_aniso_U_23
_atom_site_aniso_U_13
_atom_site_aniso_U_12
C1 0.050(5) 0.052(4) 0.028(4) -0.005(3) -0.011(3) -0.027(4)
C2 0.044(4) 0.034(3) 0.037(4) -0.003(3) -0.001(3) -0.013(3)
C3 0.092(7) 0.029(3) 0.060(6) 0.016(4) 0.034(5) 0.024(4)
C4 0.033(4) 0.033(3) 0.040(4) -0.001(3) 0.008(3) 0.009(3)
C5 0.029(4) 0.081(6) 0.034(4) -0.011(4) 0.002(3) -0.012(4)
C6 0.031(4) 0.040(3) 0.041(4) -0.006(3) -0.004(3) 0.005(3)
Cl1 0.0282(8) 0.0253(6) 0.0342(8) -0.0008(7) 0.0010(8) 0.0003(5)
Cl2 0.0317(8) 0.0256(6) 0.0295(7) -0.0018(6) 0.0004(7) 0.0013(6)
N1 0.032(3) 0.021(2) 0.027(3) 0.001(2) 0.005(2) -0.002(2)
N2 0.054(4) 0.031(3) 0.026(3) 0.002(2) 0.004(3) -0.009(2)
O3 0.030(3) 0.060(3) 0.057(3) 0.008(3) -0.008(3) -0.002(2)
O4 0.080(4) 0.039(3) 0.066(4) -0.018(3) -0.003(3) 0.012(3)
O5 0.048(3) 0.064(4) 0.044(3) 0.013(3) -0.009(3) -0.003(3)
O2 0.046(3) 0.033(2) 0.059(4) 0.008(2) 0.007(3) -0.006(2)
O6 0.131(7) 0.078(5) 0.040(3) -0.026(3) -0.018(4) 0.066(5)
O9 0.072(4) 0.050(3) 0.033(3) 0.002(2) -0.003(3) -0.004(3)
O7 0.141(7) 0.058(4) 0.072(5) 0.018(4) -0.019(5) -0.057(4)
O8 0.046(4) 0.129(7) 0.080(6) 0.015(5) -0.014(4) 0.014(4)
O1 0.090(4) 0.039(3) 0.035(3) 0.000(2) 0.005(3) 0.015(3)

loop_
_atom_type_symbol
_atom_type_description
_atom_type_scat_dispersion_real
_atom_type_scat_dispersion_imag
_atom_type_scat_source
C C 0.0033 0.0016 'International Tables Vol C Tables 4.2.6.8 and 6.1.1.4'
H H 0.0000 0.0000 'International Tables Vol C Tables 4.2.6.8 and 6.1.1.4'
Cl Cl 0.1484 0.1585 'International Tables Vol C Tables 4.2.6.8 and 6.1.1.4'
N N 0.0061 0.0033 'International Tables Vol C Tables 4.2.6.8 and 6.1.1.4'
O O 0.0106 0.0060 'International Tables Vol C Tables 4.2.6.8 and 6.1.1.4'

loop_
_geom_angle_atom_site_label_1
_geom_angle_atom_site_label_2
_geom_angle_atom_site_label_3
_geom_angle
N2 C1 C2 108.6(5)
N2 C1 H1A 110.0
C2 C1 H1A 110.0
N2 C1 H1B 110.0
C2 C1 H1B 110.0
H1A C1 H1B 108.4
N1 C2 C1 109.1(5)
N1 C2 H2A 109.9
C1 C2 H2A 109.9
N1 C2 H2B 109.9
C1 C2 H2B 109.9
H2A C2 H2B 108.3
N2 C3 C4 110.7(6)
N2 C3 H3A 109.5
C4 C3 H3A 109.5
N2 C3 H3B 109.5
C4 C3 H3B 109.5
H3A C3 H3B 108.1
C3 C4 N1 107.9(6)
C3 C4 H4A 110.1
N1 C4 H4A 110.1
C3 C4 H4B 110.1
N1 C4 H4B 110.1
H4A C4 H4B 108.4
N2 C5 C6 110.7(6)
N2 C5 H5A 109.5
C6 C5 H5A 109.5
N2 C5 H5B 109.5
C6 C5 H5B 109.5
H5A C5 H5B 108.1
N1 C6 C5 108.3(6)
N1 C6 H6A 110.0
C5 C6 H6A 110.0
N1 C6 H6B 110.0
C5 C6 H6B 110.0
H6A C6 H6B 108.4
O5 Cl1 O3 110.3(4)
O5 Cl1 O2 109.8(3)
O3 Cl1 O2 108.4(3)
O5 Cl1 O4 109.9(4)
O3 Cl1 O4 109.7(4)
O2 Cl1 O4 108.6(4)
O7 Cl2 O6 113.7(6)
O7 Cl2 O9 109.2(4)
O6 Cl2 O9 108.8(4)
O7 Cl2 O8 108.0(6)
O6 Cl2 O8 107.5(5)
O9 Cl2 O8 109.5(4)
C6 N1 C2 110.1(5)
C6 N1 C4 109.1(5)
C2 N1 C4 110.3(5)
C6 N1 H1 108.2
C2 N1 H1 109.3
C4 N1 H1 109.8
C5 N2 C3 110.1(7)
C5 N2 C1 108.1(6)
C3 N2 C1 110.6(7)
C5 N2 H2 110.4
C3 N2 H2 108.8
C1 N2 H2 108.8
H1WA O1 H1WB 110(4)

loop_
_geom_bond_atom_site_label_1
_geom_bond_atom_site_label_2
_geom_bond_distance
C1 N2 1.496(8)
C1 C2 1.516(10)
C1 H1A 0.9700
C1 H1B 0.9700
C2 N1 1.495(8)
C2 H2A 0.9700
C2 H2B 0.9700
C3 N2 1.480(10)
C3 C4 1.493(10)
C3 H3A 0.9700
C3 H3B 0.9700
C4 N1 1.519(8)
C4 H4A 0.9700
C4 H4B 0.9700
C5 N2 1.476(10)
C5 C6 1.491(11)
C5 H5A 0.9700
C5 H5B 0.9700
C6 N1 1.486(8)
C6 H6A 0.9700
C6 H6B 0.9700
Cl1 O5 1.427(7)
Cl1 O3 1.436(5)
Cl1 O2 1.440(5)
Cl1 O4 1.443(6)
Cl2 O7 1.396(6)
Cl2 O6 1.396(6)
Cl2 O9 1.409(6)
Cl2 O8 1.427(8)
N1 H1 0.9100
N2 H2 0.9101
O1 H1WA 0.85(2)
O1 H1WB 0.84(2)
